data_7035181
loop_
_publ_author_name
'Gao, Xue'
'Wang, Che'
'Shi, Zhong-Feng'
'Song, Jian'
'Bai, Feng-Ying'
'Wang, Ji-Xiao'
'Xing, Yong-Heng'

_publ_section_title
;
 A family of uranyl-aromatic dicarboxylate (pht-, ipa-, tpa-) framework
 hybrid materials: photoluminescence, surface photovoltage and dye
 adsorption.
;
_journal_issue 25
_journal_name_full 'Dalton transactions (Cambridge, England : 2003)'
_journal_page_first 11562
_journal_page_last 11571
_journal_paper_doi 10.1039/c5dt01470k
_journal_volume 44
_journal_year 2015
_chemical_formula_sum 'C32 H24 O22 U2'
_chemical_formula_weight 1236.57
_chemical_name_systematic
; 
 ? 
;
_space_group_IT_number 2
_symmetry_cell_setting triclinic
_symmetry_space_group_name_Hall '-P 1'
_symmetry_space_group_name_H-M 'P -1'
_atom_sites_solution_hydrogens geom
_atom_sites_solution_primary direct
_atom_sites_solution_secondary difmap
_audit_creation_method SHELXL-97
_audit_update_record
;
2015-04-07 deposited with the CCDC.
2015-05-15 downloaded from the CCDC.
;
_cell_angle_alpha 86.1410(10)
_cell_angle_beta 86.1060(10)
_cell_angle_gamma 71.2520(10)
_cell_formula_units_Z 1
_cell_length_a 6.8418(5)
_cell_length_b 10.4751(7)
_cell_length_c 13.1315(9)
_cell_measurement_reflns_used 4146
_cell_measurement_temperature 296(2)
_cell_measurement_theta_max 30.32
_cell_measurement_theta_min 2.64
_cell_volume 888.09(11)
_computing_cell_refinement 'Bruker SMART'
_computing_data_collection 'Bruker SMART'
_computing_data_reduction 'Bruker SAINT'
_computing_molecular_graphics 'Bruker SHELXTL'
_computing_publication_material 'Bruker SHELXTL'
_computing_structure_refinement 'SHELXL-97 (Sheldrick, 1997)'
_computing_structure_solution 'SHELXS-97 (Sheldrick, 1990)'
_diffrn_ambient_temperature 296(2)
_diffrn_measured_fraction_theta_full 0.991
_diffrn_measured_fraction_theta_max 0.991
_diffrn_measurement_device_type 'CCD area detector'
_diffrn_measurement_method 'phi and omega scans'
_diffrn_radiation_monochromator graphite
_diffrn_radiation_source 'fine-focus sealed tube'
_diffrn_radiation_type MoK\a
_diffrn_radiation_wavelength 0.71073
_diffrn_reflns_av_R_equivalents 0.0155
_diffrn_reflns_av_sigmaI/netI 0.0285
_diffrn_reflns_limit_h_max 8
_diffrn_reflns_limit_h_min -8
_diffrn_reflns_limit_k_max 5
_diffrn_reflns_limit_k_min -12
_diffrn_reflns_limit_l_max 15
_diffrn_reflns_limit_l_min -15
_diffrn_reflns_number 4504
_diffrn_reflns_theta_full 25.00
_diffrn_reflns_theta_max 25.00
_diffrn_reflns_theta_min 1.56
_diffrn_standards_decay_% 0
_diffrn_standards_interval_count 0
_diffrn_standards_interval_time 0
_diffrn_standards_number 0
_exptl_absorpt_coefficient_mu 9.199
_exptl_absorpt_correction_T_max 0.5265
_exptl_absorpt_correction_T_min 0.1827
_exptl_absorpt_correction_type multi-scan
_exptl_absorpt_process_details sadabs
_exptl_crystal_colour yellow
_exptl_crystal_density_diffrn 2.312
_exptl_crystal_density_method 'not measured'
_exptl_crystal_description block
_exptl_crystal_F_000 576
_exptl_crystal_size_max 0.28
_exptl_crystal_size_mid 0.12
_exptl_crystal_size_min 0.08
_refine_diff_density_max 0.871
_refine_diff_density_min -0.698
_refine_diff_density_rms 0.105
_refine_ls_extinction_method none
_refine_ls_goodness_of_fit_ref 1.043
_refine_ls_hydrogen_treatment mixed
_refine_ls_matrix_type full
_refine_ls_number_parameters 255
_refine_ls_number_reflns 3102
_refine_ls_number_restraints 0
_refine_ls_restrained_S_all 1.043
_refine_ls_R_factor_all 0.0204
_refine_ls_R_factor_gt 0.0187
_refine_ls_shift/su_max 0.001
_refine_ls_shift/su_mean 0.000
_refine_ls_structure_factor_coef Fsqd
_refine_ls_weighting_details 'calc w=1/[\s^2^(Fo^2^)+(0.0237P)^2^+0.3660P] where P=(Fo^2^+2Fc^2^)/3'
_refine_ls_weighting_scheme calc
_refine_ls_wR_factor_gt 0.0450
_refine_ls_wR_factor_ref 0.0456
_reflns_number_gt 2949
_reflns_number_total 3102
_reflns_threshold_expression >2sigma(I)
_cod_data_source_file c5dt01470k2.cif
_cod_data_source_block 1
_cod_depositor_comments
;
The following automatic conversions were performed:

'_symmetry_cell_setting' value 'Triclinic' changed to 'triclinic'
according to
/usr/data/users/saulius/crontab/automatic-downloads/rss-feeds/RSC/lib/dictionaries/cif_core.dic
dictionary named 'cif_core.dic' version 2.4.2 from 2011-04-26.

Automatic conversion script
Id: cif_fix_values 3271 2015-04-21 07:52:19Z andrius 

 Adding full bibliography for 7035180--7035183.cif.
;
_cod_original_sg_symbol_H-M P-1
_cod_database_code 7035181

loop_
_symmetry_equiv_pos_as_xyz
'x, y, z'
'-x, -y, -z'

loop_
_atom_site_label
_atom_site_type_symbol
_atom_site_fract_x
_atom_site_fract_y
_atom_site_fract_z
_atom_site_U_iso_or_equiv
_atom_site_adp_type
_atom_site_occupancy
_atom_site_symmetry_multiplicity
_atom_site_calc_flag
_atom_site_refinement_flags
U1 U 0.07994(2) 0.311686(13) 0.846997(9) 0.02152(6) Uani 1 1 d .
C1 C -0.0957(6) 0.6605(4) 0.8875(3) 0.0236(8) Uani 1 1 d .
C2 C -0.1526(6) 0.7773(4) 0.8109(3) 0.0204(8) Uani 1 1 d .
C3 C -0.2165(6) 0.9099(4) 0.8421(3) 0.0258(8) Uani 1 1 d .
H3 H -0.2245 0.9264 0.9113 0.031 Uiso 1 1 calc R
C4 C -0.2680(6) 1.0172(4) 0.7702(3) 0.0294(9) Uani 1 1 d .
H4 H -0.3103 1.1054 0.7912 0.035 Uiso 1 1 calc R
C5 C -0.2564(7) 0.9927(4) 0.6664(3) 0.0317(9) Uani 1 1 d .
H5 H -0.2899 1.0644 0.6180 0.038 Uiso 1 1 calc R
C6 C -0.1942(6) 0.8604(4) 0.6358(3) 0.0247(8) Uani 1 1 d .
C7 C -0.1414(6) 0.7529(4) 0.7080(3) 0.0247(8) Uani 1 1 d .
H7 H -0.0985 0.6646 0.6871 0.030 Uiso 1 1 calc R
C8 C -0.1839(7) 0.8290(4) 0.5265(3) 0.0328(10) Uani 1 1 d .
C9 C 0.2236(6) 0.0274(4) 0.8159(3) 0.0258(8) Uani 1 1 d .
C10 C 0.3001(6) -0.1223(4) 0.8103(3) 0.0214(8) Uani 1 1 d .
C11 C 0.3413(7) -0.1999(4) 0.9017(3) 0.0315(9) Uani 1 1 d .
H11 H 0.3174 -0.1576 0.9634 0.038 Uiso 1 1 calc R
C12 C 0.4171(7) -0.3385(4) 0.9012(3) 0.0338(10) Uani 1 1 d .
H12 H 0.4442 -0.3893 0.9625 0.041 Uiso 1 1 calc R
C13 C 0.4530(6) -0.4028(4) 0.8098(3) 0.0301(9) Uani 1 1 d .
H13 H 0.5054 -0.4964 0.8095 0.036 Uiso 1 1 calc R
C14 C 0.4104(6) -0.3263(4) 0.7182(3) 0.0261(8) Uani 1 1 d .
C15 C 0.3309(6) -0.1853(4) 0.7185(3) 0.0253(8) Uani 1 1 d .
H15 H 0.2992 -0.1344 0.6575 0.030 Uiso 1 1 calc R
C16 C 0.4516(7) -0.3975(4) 0.6220(3) 0.0349(10) Uani 1 1 d .
O1 O -0.1748(5) 0.3073(3) 0.8690(2) 0.0358(7) Uani 1 1 d .
O2 O 0.3332(5) 0.3147(3) 0.8206(2) 0.0388(7) Uani 1 1 d .
O3 O 0.1769(4) 0.1070(3) 0.73741(19) 0.0292(6) Uani 1 1 d .
O4 O 0.2051(5) 0.0771(3) 0.9027(2) 0.0372(7) Uani 1 1 d .
O5 O 0.1138(5) 0.3154(3) 1.0191(2) 0.0384(8) Uani 1 1 d .
O6 O -0.0340(5) 0.5440(3) 0.8563(2) 0.0356(7) Uani 1 1 d .
O7 O -0.0182(5) 0.3912(3) 0.6736(2) 0.0420(8) Uani 1 1 d .
H7A H -0.0657 0.4769 0.6707 0.063 Uiso 1 1 d R
H7C H -0.1106 0.3592 0.6573 0.063 Uiso 1 1 d R
O8 O -0.2040(7) 0.9344(3) 0.4624(2) 0.0595(11) Uani 1 1 d .
H8 H -0.1921 0.9103 0.4035 0.089 Uiso 1 1 calc R
O9 O -0.1622(6) 0.7165(3) 0.4992(2) 0.0503(9) Uani 1 1 d .
O10 O 0.3574(6) -0.3275(3) 0.5424(3) 0.0541(10) Uani 1 1 d .
H10 H 0.3865 -0.3746 0.4926 0.081 Uiso 1 1 calc R
O11 O 0.5678(5) -0.5150(3) 0.6168(2) 0.0458(8) Uani 1 1 d .

loop_
_atom_site_aniso_label
_atom_site_aniso_U_11
_atom_site_aniso_U_22
_atom_site_aniso_U_33
_atom_site_aniso_U_23
_atom_site_aniso_U_13
_atom_site_aniso_U_12
U1 0.03277(9) 0.01363(8) 0.01653(8) -0.00098(5) -0.00175(6) -0.00495(6)
C1 0.031(2) 0.0175(19) 0.0202(19) 0.0013(15) -0.0047(15) -0.0051(16)
C2 0.0259(19) 0.0151(18) 0.0196(18) 0.0014(14) -0.0029(15) -0.0057(15)
C3 0.038(2) 0.021(2) 0.0178(19) -0.0010(15) -0.0012(16) -0.0088(17)
C4 0.041(2) 0.018(2) 0.029(2) -0.0013(17) -0.0008(18) -0.0095(18)
C5 0.043(2) 0.023(2) 0.028(2) 0.0044(17) -0.0020(18) -0.0097(18)
C6 0.034(2) 0.0200(19) 0.0184(18) 0.0028(15) -0.0017(15) -0.0066(16)
C7 0.031(2) 0.021(2) 0.0216(19) -0.0028(16) 0.0010(16) -0.0079(16)
C8 0.047(3) 0.031(2) 0.019(2) 0.0007(17) -0.0002(18) -0.010(2)
C9 0.034(2) 0.018(2) 0.025(2) -0.0016(16) -0.0005(16) -0.0066(16)
C10 0.0268(18) 0.0165(19) 0.0202(19) -0.0012(15) 0.0003(14) -0.0062(15)
C11 0.044(2) 0.022(2) 0.025(2) -0.0029(17) 0.0049(18) -0.0079(18)
C12 0.047(3) 0.021(2) 0.030(2) 0.0099(17) 0.0014(19) -0.0083(19)
C13 0.033(2) 0.0137(19) 0.042(2) 0.0000(17) 0.0009(18) -0.0058(16)
C14 0.027(2) 0.0183(19) 0.034(2) -0.0054(17) -0.0031(17) -0.0081(16)
C15 0.030(2) 0.0161(19) 0.029(2) 0.0008(16) -0.0041(16) -0.0056(16)
C16 0.038(2) 0.025(2) 0.040(2) -0.0105(19) -0.0062(19) -0.0051(19)
O1 0.0384(17) 0.0313(16) 0.0359(17) 0.0005(13) 0.0011(13) -0.0098(13)
O2 0.0370(17) 0.0306(17) 0.0492(19) -0.0021(14) 0.0028(14) -0.0123(14)
O3 0.0502(17) 0.0161(13) 0.0191(14) 0.0001(11) -0.0035(12) -0.0074(12)
O4 0.071(2) 0.0195(15) 0.0167(14) -0.0033(12) -0.0055(14) -0.0070(14)
O5 0.075(2) 0.0196(14) 0.0157(14) -0.0006(11) -0.0066(14) -0.0081(15)
O6 0.064(2) 0.0143(14) 0.0234(15) -0.0010(12) -0.0065(14) -0.0039(13)
O7 0.065(2) 0.0257(16) 0.0261(16) -0.0004(13) -0.0135(15) 0.0002(15)
O8 0.126(3) 0.0335(19) 0.0176(15) 0.0062(14) -0.0048(19) -0.025(2)
O9 0.094(3) 0.0334(19) 0.0228(16) -0.0037(14) 0.0009(16) -0.0197(18)
O10 0.077(2) 0.0313(18) 0.0391(19) -0.0149(15) -0.0213(18) 0.0107(17)
O11 0.059(2) 0.0277(17) 0.0398(18) -0.0138(14) -0.0133(15) 0.0057(15)

loop_
_atom_type_symbol
_atom_type_description
_atom_type_scat_dispersion_real
_atom_type_scat_dispersion_imag
_atom_type_scat_source
C C 0.0033 0.0016 'International Tables Vol C Tables 4.2.6.8 and 6.1.1.4'
H H 0.0000 0.0000 'International Tables Vol C Tables 4.2.6.8 and 6.1.1.4'
O O 0.0106 0.0060 'International Tables Vol C Tables 4.2.6.8 and 6.1.1.4'
U U -9.6767 9.6646 'International Tables Vol C Tables 4.2.6.8 and 6.1.1.4'

loop_
_geom_angle_atom_site_label_1
_geom_angle_atom_site_label_2
_geom_angle_atom_site_label_3
_geom_angle
_geom_angle_site_symmetry_1
_geom_angle_site_symmetry_3
O2 U1 O1 177.99(12) . .
O2 U1 O5 91.30(14) . .
O1 U1 O5 90.66(13) . .
O2 U1 O6 89.91(13) . .
O1 U1 O6 90.74(13) . .
O5 U1 O6 83.35(10) . .
O2 U1 O4 91.10(13) . .
O1 U1 O4 88.98(13) . .
O5 U1 O4 75.77(9) . .
O6 U1 O4 159.12(10) . .
O2 U1 O7 92.27(14) . .
O1 U1 O7 86.03(13) . .
O5 U1 O7 159.79(10) . .
O6 U1 O7 76.77(10) . .
O4 U1 O7 124.02(9) . .
O2 U1 O3 86.73(12) . .
O1 U1 O3 91.73(12) . .
O5 U1 O3 127.92(9) . .
O6 U1 O3 148.58(9) . .
O4 U1 O3 52.27(8) . .
O7 U1 O3 72.17(9) . .
O6 C1 O5 122.8(4) . 2_567
O6 C1 C2 118.7(3) . .
O5 C1 C2 118.5(3) 2_567 .
C7 C2 C3 119.9(4) . .
C7 C2 C1 119.3(3) . .
C3 C2 C1 120.7(3) . .
C4 C3 C2 120.1(3) . .
C3 C4 C5 120.0(4) . .
C6 C5 C4 119.6(4) . .
C5 C6 C7 120.4(3) . .
C5 C6 C8 121.7(4) . .
C7 C6 C8 118.0(3) . .
C2 C7 C6 120.0(3) . .
O9 C8 O8 123.3(4) . .
O9 C8 C6 122.7(4) . .
O8 C8 C6 114.0(4) . .
O4 C9 O3 118.7(3) . .
O4 C9 C10 118.4(3) . .
O3 C9 C10 122.9(3) . .
C15 C10 C11 119.8(3) . .
C15 C10 C9 122.3(3) . .
C11 C10 C9 117.9(3) . .
C12 C11 C10 120.6(4) . .
C11 C12 C13 120.3(4) . .
C12 C13 C14 119.6(4) . .
C13 C14 C15 120.3(4) . .
C13 C14 C16 118.4(3) . .
C15 C14 C16 121.3(4) . .
C10 C15 C14 119.5(4) . .
O11 C16 O10 122.5(4) . .
O11 C16 C14 122.0(4) . .
O10 C16 C14 115.6(3) . .
C9 O3 U1 91.2(2) . .
C9 O4 U1 97.8(2) . .
C1 O5 U1 167.2(3) 2_567 .
C1 O6 U1 163.8(3) . .

loop_
_geom_bond_atom_site_label_1
_geom_bond_atom_site_label_2
_geom_bond_distance
_geom_bond_site_symmetry_2
U1 O2 1.753(3) .
U1 O1 1.762(3) .
U1 O5 2.292(3) .
U1 O6 2.313(3) .
U1 O4 2.407(3) .
U1 O7 2.433(3) .
U1 O3 2.545(2) .
C1 O6 1.245(5) .
C1 O5 1.258(5) 2_567
C1 C2 1.498(5) .
C2 C7 1.384(5) .
C2 C3 1.397(5) .
C3 C4 1.388(6) .
C4 C5 1.396(6) .
C5 C6 1.391(6) .
C6 C7 1.393(5) .
C6 C8 1.486(5) .
C8 O9 1.215(5) .
C8 O8 1.319(5) .
C9 O4 1.268(5) .
C9 O3 1.272(5) .
C9 C10 1.490(5) .
C10 C15 1.384(5) .
C10 C11 1.396(6) .
C11 C12 1.376(6) .
C12 C13 1.385(6) .
C13 C14 1.393(6) .
C14 C15 1.400(5) .
C14 C16 1.475(6) .
C16 O11 1.235(5) .
C16 O10 1.315(5) .
O5 C1 1.258(5) 2_567

loop_
_geom_hbond_atom_site_label_D
_geom_hbond_atom_site_label_H
_geom_hbond_atom_site_label_A
_geom_hbond_distance_DH
_geom_hbond_distance_HA
_geom_hbond_distance_DA
_geom_hbond_angle_DHA
_geom_hbond_site_symmetry_A
O7 H7C O11 0.85 2.25 2.818(5) 124.4 1_465
O8 H8 O3 0.82 1.86 2.673(4) 168.3 2_566
O10 H10 O11 0.82 1.85 2.671(4) 175.1 2_646
C3 H3 O4 0.93 2.45 3.369(4) 168.8 2_567
C13 H13 O1 0.93 2.60 3.360(5) 139.6 1_645
C15 H15 O8 0.93 2.47 3.358(5) 159.3 2_566

loop_
_geom_torsion_atom_site_label_1
_geom_torsion_atom_site_label_2
_geom_torsion_atom_site_label_3
_geom_torsion_atom_site_label_4
_geom_torsion
_geom_torsion_site_symmetry_1
_geom_torsion_site_symmetry_4
O6 C1 C2 C7 2.0(6) . .
O5 C1 C2 C7 -177.6(4) 2_567 .
O6 C1 C2 C3 -178.0(4) . .
O5 C1 C2 C3 2.5(6) 2_567 .
C7 C2 C3 C4 -0.2(6) . .
C1 C2 C3 C4 179.7(4) . .
C2 C3 C4 C5 0.1(6) . .
C3 C4 C5 C6 0.4(6) . .
C4 C5 C6 C7 -0.8(6) . .
C4 C5 C6 C8 178.6(4) . .
C3 C2 C7 C6 -0.2(6) . .
C1 C2 C7 C6 179.9(4) . .
C5 C6 C7 C2 0.7(6) . .
C8 C6 C7 C2 -178.7(4) . .
C5 C6 C8 O9 -168.0(4) . .
C7 C6 C8 O9 11.4(7) . .
C5 C6 C8 O8 10.8(6) . .
C7 C6 C8 O8 -169.8(4) . .
O4 C9 C10 C15 -178.0(4) . .
O3 C9 C10 C15 1.7(6) . .
O4 C9 C10 C11 2.0(6) . .
O3 C9 C10 C11 -178.3(4) . .
C15 C10 C11 C12 1.5(6) . .
C9 C10 C11 C12 -178.4(4) . .
C10 C11 C12 C13 -0.1(7) . .
C11 C12 C13 C14 -0.6(7) . .
C12 C13 C14 C15 -0.2(6) . .
C12 C13 C14 C16 179.6(4) . .
C11 C10 C15 C14 -2.3(6) . .
C9 C10 C15 C14 177.7(4) . .
C13 C14 C15 C10 1.6(6) . .
C16 C14 C15 C10 -178.1(4) . .
C13 C14 C16 O11 -18.7(7) . .
C15 C14 C16 O11 161.0(4) . .
C13 C14 C16 O10 161.5(4) . .
C15 C14 C16 O10 -18.7(6) . .
O4 C9 O3 U1 -0.2(4) . .
C10 C9 O3 U1 -180.0(4) . .
O2 U1 O3 C9 94.1(3) . .
O1 U1 O3 C9 -87.2(3) . .
O5 U1 O3 C9 5.0(3) . .
O6 U1 O3 C9 178.5(2) . .
O4 U1 O3 C9 0.1(2) . .
O7 U1 O3 C9 -172.5(3) . .
O3 C9 O4 U1 0.3(4) . .
C10 C9 O4 U1 180.0(3) . .
O2 U1 O4 C9 -85.2(3) . .
O1 U1 O4 C9 92.8(3) . .
O5 U1 O4 C9 -176.2(3) . .
O6 U1 O4 C9 -177.8(3) . .
O7 U1 O4 C9 8.3(3) . .
O3 U1 O4 C9 -0.1(2) . .
O2 U1 O5 C1 127.5(13) . 2_567
O1 U1 O5 C1 -52.9(13) . 2_567
O6 U1 O5 C1 37.8(13) . 2_567
O4 U1 O5 C1 -141.7(13) . 2_567
O7 U1 O5 C1 27.4(15) . 2_567
O3 U1 O5 C1 -145.6(13) . 2_567
O5 C1 O6 U1 3.5(13) 2_567 .
C2 C1 O6 U1 -176.0(8) . .
O2 U1 O6 C1 -102.6(11) . .
O1 U1 O6 C1 79.3(11) . .
O5 U1 O6 C1 -11.3(11) . .
O4 U1 O6 C1 -9.7(12) . .
O7 U1 O6 C1 165.1(11) . .
O3 U1 O6 C1 173.9(10) . .
